data_4083401
loop_
_publ_author_name
'Wei, Peng-Hui'
'Xu, Ling'
'Song, Li-Cheng'
'Zhang, Wen-Xiong'
'Xi, Zhenfeng'

_publ_section_title
;
 Cyclopentadienyl-Like Ligand as a Reactive Site in Half-Sandwich
 Bis(amidinato) Rare-Earth-Metal Complexes: An Efficient Application in
 Catalytic Addition of Amines to Carbodiimides
;
_journal_issue 11
_journal_name_full Organometallics
_journal_page_first 2784
_journal_paper_doi 10.1021/om5002793
_journal_volume 33
_journal_year 2014
_chemical_formula_moiety 'C50 H51 N4 Si Y'
_chemical_formula_sum 'C50 H51 N4 Si Y'
_chemical_formula_weight 824.95
_chemical_name_systematic
; 
 ? 
;
_space_group_IT_number 14
_symmetry_cell_setting monoclinic
_symmetry_space_group_name_Hall '-P 2yn'
_symmetry_space_group_name_H-M 'P 1 21/n 1'
_atom_sites_solution_hydrogens geom
_atom_sites_solution_primary direct
_atom_sites_solution_secondary difmap
_audit_creation_method SHELXL-97
_cell_angle_alpha 90.00
_cell_angle_beta 99.80(3)
_cell_angle_gamma 90.00
_cell_formula_units_Z 4
_cell_length_a 10.924(2)
_cell_length_b 17.930(4)
_cell_length_c 22.879(5)
_cell_measurement_reflns_used 11410
_cell_measurement_temperature 173(2)
_cell_measurement_theta_max 27.4836
_cell_measurement_theta_min 1.4511
_cell_volume 4415.9(16)
_computing_cell_refinement 'CrystalClear (Rigaku Inc., 2008)'
_computing_data_collection 'CrystalClear (Rigaku Inc., 2008)'
_computing_data_reduction 'CrystalClear (Rigaku Inc., 2008)'
_computing_molecular_graphics
;
 Mercury: visualization and analysis of crystal structures, C. F. Macrae,
 P. R. Edgington, P. McCabe, E. Pidcock, G. P. Shields, R. Taylor,
 M. Towler and J. van de Streek, J. Appl. Cryst., 39, 453-457, 2006.
;
_computing_publication_material 'SHELX-97 (Sheldrick, 2008)'
_computing_structure_refinement 'SHELX-97 (Sheldrick, 2008)'
_computing_structure_solution 'SHELX-97 (Sheldrick, 2008)'
_diffrn_ambient_temperature 173(2)
_diffrn_detector_area_resol_mean 28.5714
_diffrn_measured_fraction_theta_full 0.998
_diffrn_measured_fraction_theta_max 0.998
_diffrn_measurement_device_type 'MM007HF + CCD (Saturn724+)'
_diffrn_measurement_method '\w scans at fixed \c = 45\%'
_diffrn_radiation_monochromator Confocal
_diffrn_radiation_source 'Rotating Anode'
_diffrn_radiation_type MoK\a
_diffrn_radiation_wavelength 0.71073
_diffrn_reflns_av_R_equivalents 0.0664
_diffrn_reflns_av_sigmaI/netI 0.0695
_diffrn_reflns_limit_h_max 12
_diffrn_reflns_limit_h_min -12
_diffrn_reflns_limit_k_max 21
_diffrn_reflns_limit_k_min -20
_diffrn_reflns_limit_l_max 23
_diffrn_reflns_limit_l_min -27
_diffrn_reflns_number 24445
_diffrn_reflns_theta_full 25.00
_diffrn_reflns_theta_max 25.00
_diffrn_reflns_theta_min 1.81
_exptl_absorpt_coefficient_mu 1.385
_exptl_absorpt_correction_T_max 1.0000
_exptl_absorpt_correction_T_min 0.6730
_exptl_absorpt_correction_type multi-scan
_exptl_absorpt_process_details 'CrystalClear (Rigaku Inc., 2008)'
_exptl_crystal_colour Colorless
_exptl_crystal_density_diffrn 1.241
_exptl_crystal_density_method 'not measured'
_exptl_crystal_description rod
_exptl_crystal_F_000 1728
_exptl_crystal_size_max 0.25
_exptl_crystal_size_mid 0.10
_exptl_crystal_size_min 0.09
_refine_diff_density_max 0.403
_refine_diff_density_min -0.283
_refine_diff_density_rms 0.061
_refine_ls_extinction_method none
_refine_ls_goodness_of_fit_ref 1.143
_refine_ls_hydrogen_treatment constr
_refine_ls_matrix_type full
_refine_ls_number_parameters 637
_refine_ls_number_reflns 7756
_refine_ls_number_restraints 966
_refine_ls_restrained_S_all 1.123
_refine_ls_R_factor_all 0.0765
_refine_ls_R_factor_gt 0.0625
_refine_ls_shift/su_max 0.001
_refine_ls_shift/su_mean 0.000
_refine_ls_structure_factor_coef Fsqd
_refine_ls_weighting_details 'calc w=1/[\s^2^(Fo^2^)+(0.0306P)^2^+4.0071P] where P=(Fo^2^+2Fc^2^)/3'
_refine_ls_weighting_scheme calc
_refine_ls_wR_factor_gt 0.1155
_refine_ls_wR_factor_ref 0.1214
_reflns_number_gt 6608
_reflns_number_total 7756
_reflns_threshold_expression >2sigma(I)
_cod_data_source_file om5002793_si_002.cif
_cod_data_source_block 2
_cod_depositor_comments 'Adding full bibliography for 4083401--4083407.cif.'
_cod_original_cell_volume 4415.9(15)
_cod_original_sg_symbol_H-M P2(1)/n
_cod_database_code 4083401

loop_
_symmetry_equiv_pos_as_xyz
'x, y, z'
'-x+1/2, y+1/2, -z+1/2'
'-x, -y, -z'
'x-1/2, -y-1/2, z-1/2'

loop_
_atom_site_label
_atom_site_type_symbol
_atom_site_fract_x
_atom_site_fract_y
_atom_site_fract_z
_atom_site_U_iso_or_equiv
_atom_site_adp_type
_atom_site_occupancy
_atom_site_symmetry_multiplicity
_atom_site_calc_flag
_atom_site_refinement_flags
_atom_site_disorder_assembly
_atom_site_disorder_group
Y1 Y 0.29898(3) 0.275169(19) 0.134089(14) 0.02884(11) Uani 1 1 d U A .
N1 N 0.2252(3) 0.15250(16) 0.11723(12) 0.0334(7) Uani 1 1 d U A .
N2 N 0.4069(3) 0.16991(16) 0.17789(12) 0.0315(7) Uani 1 1 d U A .
N3 N 0.4823(3) 0.32717(17) 0.10924(12) 0.0346(7) Uani 1 1 d U A .
N4 N 0.3337(3) 0.28712(16) 0.03629(12) 0.0351(7) Uani 1 1 d U A .
C1 C 0.1179(3) 0.1092(2) 0.09587(16) 0.0337(8) Uani 1 1 d U . .
C2 C 0.0490(3) 0.1251(2) 0.03996(16) 0.0381(9) Uani 1 1 d U A .
H2 H 0.0771 0.1623 0.0158 0.046 Uiso 1 1 calc R . .
C3 C -0.0603(4) 0.0867(2) 0.01967(18) 0.0470(10) Uani 1 1 d U . .
H3 H -0.1064 0.0978 -0.0184 0.056 Uiso 1 1 calc R A .
C4 C -0.1021(4) 0.0330(2) 0.05416(19) 0.0484(10) Uani 1 1 d U A .
H4 H -0.1774 0.0072 0.0402 0.058 Uiso 1 1 calc R . .
C5 C -0.0341(4) 0.0167(2) 0.10926(19) 0.0506(10) Uani 1 1 d U . .
H5 H -0.0623 -0.0209 0.1330 0.061 Uiso 1 1 calc R A .
C6 C 0.0743(3) 0.0547(2) 0.13015(18) 0.0437(10) Uani 1 1 d U A .
H6 H 0.1195 0.0434 0.1684 0.052 Uiso 1 1 calc R . .
C7 C 0.3294(3) 0.1218(2) 0.14576(15) 0.0333(8) Uani 1 1 d U . .
C8 C 0.3605(3) 0.0410(2) 0.14105(16) 0.0346(8) Uani 1 1 d U A .
C9 C 0.3485(3) 0.0080(2) 0.08524(18) 0.0441(10) Uani 1 1 d U . .
H9 H 0.3197 0.0366 0.0507 0.053 Uiso 1 1 calc R A .
C10 C 0.3786(4) -0.0668(2) 0.0802(2) 0.0555(11) Uani 1 1 d U A .
H10 H 0.3705 -0.0893 0.0421 0.067 Uiso 1 1 calc R . .
C11 C 0.4200(4) -0.1082(2) 0.1302(2) 0.0589(12) Uani 1 1 d U . .
H11 H 0.4416 -0.1591 0.1266 0.071 Uiso 1 1 calc R A .
C12 C 0.4305(4) -0.0763(2) 0.1855(2) 0.0499(11) Uani 1 1 d U A .
H12 H 0.4571 -0.1055 0.2200 0.060 Uiso 1 1 calc R . .
C13 C 0.4023(3) -0.0018(2) 0.19080(18) 0.0400(9) Uani 1 1 d U . .
H13 H 0.4116 0.0204 0.2290 0.048 Uiso 1 1 calc R A .
C14 C 0.5339(3) 0.15339(19) 0.19756(15) 0.0323(8) Uani 1 1 d U . .
C15 C 0.6119(3) 0.1304(2) 0.15931(18) 0.0450(10) Uani 1 1 d U A .
H15 H 0.5793 0.1217 0.1187 0.054 Uiso 1 1 calc R . .
C16 C 0.7375(4) 0.1200(3) 0.1802(2) 0.0595(12) Uani 1 1 d U . .
H16 H 0.7904 0.1043 0.1537 0.071 Uiso 1 1 calc R A .
C17 C 0.7863(4) 0.1321(3) 0.2385(2) 0.0598(12) Uani 1 1 d U A .
H17 H 0.8724 0.1243 0.2524 0.072 Uiso 1 1 calc R . .
C18 C 0.7107(4) 0.1554(2) 0.27701(19) 0.0525(11) Uani 1 1 d U . .
H18 H 0.7444 0.1644 0.3175 0.063 Uiso 1 1 calc R A .
C19 C 0.5850(3) 0.1658(2) 0.25681(16) 0.0401(9) Uani 1 1 d U A .
H19 H 0.5329 0.1816 0.2837 0.048 Uiso 1 1 calc R . .
C20 C 0.5901(3) 0.3684(2) 0.13336(16) 0.0356(9) Uani 1 1 d U . .
C21 C 0.6506(3) 0.3506(2) 0.18988(16) 0.0413(9) Uani 1 1 d U A .
H21 H 0.6241 0.3086 0.2097 0.050 Uiso 1 1 calc R . .
C22 C 0.7492(4) 0.3933(2) 0.21780(18) 0.0493(10) Uani 1 1 d U . .
H22 H 0.7899 0.3805 0.2566 0.059 Uiso 1 1 calc R A .
C23 C 0.7883(4) 0.4542(2) 0.18946(19) 0.0524(11) Uani 1 1 d U A .
H23 H 0.8555 0.4838 0.2086 0.063 Uiso 1 1 calc R . .
C24 C 0.7294(4) 0.4721(2) 0.13295(18) 0.0511(11) Uani 1 1 d U . .
H24 H 0.7568 0.5140 0.1132 0.061 Uiso 1 1 calc R A .
C25 C 0.6307(3) 0.4298(2) 0.10469(17) 0.0431(9) Uani 1 1 d U A .
H25 H 0.5907 0.4427 0.0658 0.052 Uiso 1 1 calc R . .
C26 C 0.4535(3) 0.3073(2) 0.05238(16) 0.0330(8) Uani 1 1 d U . .
C27 C 0.5457(3) 0.3041(2) 0.01150(16) 0.0386(9) Uani 1 1 d U A .
C28 C 0.6589(4) 0.2694(2) 0.0296(2) 0.0516(11) Uani 1 1 d U . .
H28 H 0.6790 0.2505 0.0688 0.062 Uiso 1 1 calc R A .
C29 C 0.7432(4) 0.2621(3) -0.0090(2) 0.0705(14) Uani 1 1 d U A .
H29 H 0.8206 0.2380 0.0036 0.085 Uiso 1 1 calc R . .
C30 C 0.7148(5) 0.2895(3) -0.0647(3) 0.0857(17) Uani 1 1 d U . .
H30 H 0.7720 0.2832 -0.0913 0.103 Uiso 1 1 calc R A .
C31 C 0.6053(5) 0.3262(3) -0.0837(2) 0.0815(15) Uani 1 1 d U A .
H31 H 0.5884 0.3468 -0.1225 0.098 Uiso 1 1 calc R . .
C32 C 0.5182(4) 0.3330(3) -0.04553(18) 0.0556(11) Uani 1 1 d U . .
H32 H 0.4411 0.3573 -0.0586 0.067 Uiso 1 1 calc R A .
C33 C 0.2877(3) 0.2488(2) -0.01714(15) 0.0367(9) Uani 1 1 d U . .
C34 C 0.3406(4) 0.1848(2) -0.03542(18) 0.0473(10) Uani 1 1 d U A .
H34 H 0.4153 0.1659 -0.0130 0.057 Uiso 1 1 calc R . .
C35 C 0.2844(4) 0.1477(3) -0.08695(19) 0.0558(11) Uani 1 1 d U . .
H35 H 0.3218 0.1041 -0.0997 0.067 Uiso 1 1 calc R A .
C36 C 0.1757(5) 0.1741(3) -0.11890(18) 0.0589(12) Uani 1 1 d U A .
H36 H 0.1383 0.1491 -0.1541 0.071 Uiso 1 1 calc R . .
C37 C 0.1208(4) 0.2363(3) -0.10037(18) 0.0589(12) Uani 1 1 d U . .
H37 H 0.0444 0.2538 -0.1222 0.071 Uiso 1 1 calc R A .
C38 C 0.1762(4) 0.2737(2) -0.05006(16) 0.0475(10) Uani 1 1 d U A .
H38 H 0.1377 0.3171 -0.0377 0.057 Uiso 1 1 calc R . .
C39 C 0.1577(9) 0.3908(5) 0.1490(4) 0.0283(17) Uani 0.517(2) 1 d PDU A 1
C40 C 0.2629(7) 0.4011(5) 0.1936(4) 0.0325(17) Uani 0.517(2) 1 d PDU A 1
C41 C 0.2658(12) 0.3418(6) 0.2355(4) 0.032(2) Uani 0.517(2) 1 d PDU A 1
C42 C 0.1603(16) 0.2948(12) 0.2179(9) 0.033(2) Uani 0.517(2) 1 d PDU A 1
C43 C 0.0934(9) 0.3259(5) 0.1648(5) 0.0307(18) Uani 0.517(2) 1 d PDU A 1
C44 C 0.3605(8) 0.3329(6) 0.2922(4) 0.050(2) Uani 0.517(2) 1 d PDU A 1
H44C H 0.3345 0.3626 0.3239 0.075 Uiso 0.517(2) 1 calc PR A 1
H44B H 0.4420 0.3501 0.2853 0.075 Uiso 0.517(2) 1 calc PR A 1
H44A H 0.3658 0.2802 0.3039 0.075 Uiso 0.517(2) 1 calc PR A 1
C45 C 0.1274(9) 0.2270(6) 0.2514(4) 0.045(2) Uani 0.517(2) 1 d PDU A 1
H45A H 0.0968 0.1874 0.2232 0.067 Uiso 0.517(2) 1 calc PR A 1
H45C H 0.0627 0.2403 0.2744 0.067 Uiso 0.517(2) 1 calc PR A 1
H45B H 0.2013 0.2096 0.2783 0.067 Uiso 0.517(2) 1 calc PR A 1
C46 C -0.0269(7) 0.2923(5) 0.1337(4) 0.0404(19) Uani 0.517(2) 1 d PDU A 1
H46A H -0.0235 0.2861 0.0915 0.061 Uiso 0.517(2) 1 calc PR A 1
H46C H -0.0961 0.3254 0.1383 0.061 Uiso 0.517(2) 1 calc PR A 1
H46B H -0.0394 0.2436 0.1513 0.061 Uiso 0.517(2) 1 calc PR A 1
Si1 Si 0.1080(2) 0.45895(12) 0.08749(9) 0.0387(6) Uani 0.517(2) 1 d PU A 1
C47 C -0.0301(8) 0.4253(5) 0.0334(3) 0.060(2) Uani 0.517(2) 1 d PU A 1
H47A H -0.0100 0.3777 0.0162 0.090 Uiso 0.517(2) 1 calc PR A 1
H47C H -0.0515 0.4623 0.0017 0.090 Uiso 0.517(2) 1 calc PR A 1
H47B H -0.1009 0.4185 0.0540 0.090 Uiso 0.517(2) 1 calc PR A 1
C48 C 0.0658(8) 0.5494(5) 0.1198(4) 0.051(2) Uani 0.517(2) 1 d PU A 1
H48A H -0.0031 0.5413 0.1415 0.076 Uiso 0.517(2) 1 calc PR A 1
H48B H 0.0406 0.5855 0.0878 0.076 Uiso 0.517(2) 1 calc PR A 1
H48C H 0.1378 0.5688 0.1470 0.076 Uiso 0.517(2) 1 calc PR A 1
C49 C 0.2335(9) 0.4786(5) 0.0426(4) 0.049(2) Uani 0.517(2) 1 d PU A 1
H49C H 0.3070 0.4982 0.0687 0.074 Uiso 0.517(2) 1 calc PR A 1
H49B H 0.2036 0.5154 0.0119 0.074 Uiso 0.517(2) 1 calc PR A 1
H49A H 0.2553 0.4324 0.0240 0.074 Uiso 0.517(2) 1 calc PR A 1
C50 C 0.3551(7) 0.4654(4) 0.1999(3) 0.0435(19) Uani 0.517(2) 1 d PDU A 1
H50A H 0.3761 0.4773 0.1610 0.065 Uiso 0.517(2) 1 calc PR A 1
H50B H 0.4306 0.4511 0.2271 0.065 Uiso 0.517(2) 1 calc PR A 1
H50C H 0.3180 0.5092 0.2155 0.065 Uiso 0.517(2) 1 calc PR A 1
C39' C 0.1087(8) 0.3614(5) 0.1371(4) 0.0292(17) Uani 0.483(2) 1 d PDU A 2
C40' C 0.2155(10) 0.3983(5) 0.1674(4) 0.0296(19) Uani 0.483(2) 1 d PDU A 2
C41' C 0.2592(12) 0.3568(7) 0.2203(5) 0.030(2) Uani 0.483(2) 1 d PDU A 2
C42' C 0.1772(17) 0.2951(12) 0.2209(9) 0.032(2) Uani 0.483(2) 1 d PDU A 2
C43' C 0.0826(10) 0.2990(5) 0.1697(5) 0.033(2) Uani 0.483(2) 1 d PDU A 2
C44' C 0.3663(8) 0.3698(5) 0.2700(4) 0.039(2) Uani 0.483(2) 1 d PDU A 2
H44D H 0.3934 0.3220 0.2887 0.059 Uiso 0.483(2) 1 calc PR A 2
H44F H 0.3399 0.4030 0.2995 0.059 Uiso 0.483(2) 1 calc PR A 2
H44E H 0.4352 0.3927 0.2541 0.059 Uiso 0.483(2) 1 calc PR A 2
C45' C 0.1814(10) 0.2355(7) 0.2684(5) 0.047(3) Uani 0.483(2) 1 d PDU A 2
H45D H 0.1708 0.1863 0.2497 0.070 Uiso 0.483(2) 1 calc PR A 2
H45E H 0.1144 0.2443 0.2912 0.070 Uiso 0.483(2) 1 calc PR A 2
H45F H 0.2617 0.2376 0.2951 0.070 Uiso 0.483(2) 1 calc PR A 2
C46' C -0.0291(9) 0.2477(6) 0.1551(5) 0.053(2) Uani 0.483(2) 1 d PDU A 2
H46D H -0.0520 0.2429 0.1119 0.080 Uiso 0.483(2) 1 calc PR A 2
H46F H -0.0991 0.2687 0.1713 0.080 Uiso 0.483(2) 1 calc PR A 2
H46E H -0.0083 0.1985 0.1726 0.080 Uiso 0.483(2) 1 calc PR A 2
Si1' Si 0.2725(2) 0.48972(12) 0.14367(9) 0.0332(6) Uani 0.483(2) 1 d PU A 2
C47' C 0.4174(8) 0.5230(5) 0.1925(3) 0.048(2) Uani 0.483(2) 1 d PU A 2
H47E H 0.3997 0.5331 0.2323 0.072 Uiso 0.483(2) 1 calc PR A 2
H47F H 0.4467 0.5687 0.1759 0.072 Uiso 0.483(2) 1 calc PR A 2
H47D H 0.4817 0.4844 0.1949 0.072 Uiso 0.483(2) 1 calc PR A 2
C48' C 0.1482(9) 0.5609(5) 0.1472(4) 0.047(2) Uani 0.483(2) 1 d PU A 2
H48D H 0.0667 0.5389 0.1325 0.070 Uiso 0.483(2) 1 calc PR A 2
H48F H 0.1614 0.6039 0.1226 0.070 Uiso 0.483(2) 1 calc PR A 2
H48E H 0.1517 0.5771 0.1884 0.070 Uiso 0.483(2) 1 calc PR A 2
C49' C 0.3052(8) 0.4855(5) 0.0661(3) 0.037(2) Uani 0.483(2) 1 d PU A 2
H49E H 0.3898 0.4670 0.0666 0.056 Uiso 0.483(2) 1 calc PR A 2
H49F H 0.2971 0.5355 0.0485 0.056 Uiso 0.483(2) 1 calc PR A 2
H49D H 0.2457 0.4518 0.0424 0.056 Uiso 0.483(2) 1 calc PR A 2
C50' C 0.0261(7) 0.3862(5) 0.0802(3) 0.044(2) Uani 0.483(2) 1 d PDU A 2
H50E H 0.0738 0.4181 0.0575 0.066 Uiso 0.483(2) 1 calc PR A 2
H50F H -0.0448 0.4142 0.0899 0.066 Uiso 0.483(2) 1 calc PR A 2
H50D H -0.0039 0.3423 0.0565 0.066 Uiso 0.483(2) 1 calc PR A 2

loop_
_atom_site_aniso_label
_atom_site_aniso_U_11
_atom_site_aniso_U_22
_atom_site_aniso_U_33
_atom_site_aniso_U_23
_atom_site_aniso_U_13
_atom_site_aniso_U_12
Y1 0.02571(18) 0.0318(2) 0.02847(19) -0.00209(15) 0.00308(13) 0.00101(16)
N1 0.0303(16) 0.0311(16) 0.0354(16) -0.0016(13) -0.0036(13) 0.0011(13)
N2 0.0272(15) 0.0324(17) 0.0324(16) -0.0051(13) -0.0021(12) 0.0007(13)
N3 0.0317(16) 0.0410(18) 0.0305(16) -0.0055(14) 0.0038(12) -0.0061(14)
N4 0.0319(16) 0.0421(18) 0.0300(16) -0.0043(13) 0.0017(12) -0.0013(14)
C1 0.0285(18) 0.0329(19) 0.038(2) -0.0060(16) -0.0003(15) 0.0016(16)
C2 0.036(2) 0.038(2) 0.039(2) -0.0044(17) 0.0009(16) 0.0011(17)
C3 0.037(2) 0.054(2) 0.045(2) -0.014(2) -0.0063(17) 0.005(2)
C4 0.032(2) 0.052(2) 0.060(3) -0.018(2) 0.0027(18) -0.0074(19)
C5 0.039(2) 0.048(2) 0.065(3) 0.001(2) 0.0100(19) -0.0082(19)
C6 0.036(2) 0.046(2) 0.047(2) 0.0017(19) 0.0004(17) -0.0016(18)
C7 0.0314(19) 0.038(2) 0.0297(18) -0.0005(15) 0.0037(15) -0.0013(16)
C8 0.0273(18) 0.033(2) 0.042(2) -0.0028(16) 0.0019(15) -0.0027(16)
C9 0.036(2) 0.042(2) 0.052(2) -0.0088(18) 0.0003(17) 0.0003(18)
C10 0.047(2) 0.047(2) 0.072(3) -0.026(2) 0.008(2) 0.000(2)
C11 0.043(2) 0.038(2) 0.096(3) -0.004(2) 0.012(2) 0.004(2)
C12 0.036(2) 0.039(2) 0.076(3) 0.020(2) 0.013(2) -0.0008(18)
C13 0.0296(19) 0.039(2) 0.051(2) 0.0073(18) 0.0069(16) -0.0013(17)
C14 0.0261(18) 0.0295(19) 0.0393(19) 0.0001(16) -0.0004(15) 0.0006(15)
C15 0.037(2) 0.049(2) 0.051(2) -0.0014(19) 0.0104(18) -0.0025(18)
C16 0.042(2) 0.061(3) 0.080(3) -0.005(2) 0.025(2) 0.000(2)
C17 0.030(2) 0.061(3) 0.085(3) 0.013(2) 0.000(2) 0.003(2)
C18 0.040(2) 0.054(3) 0.056(3) 0.011(2) -0.0120(19) -0.002(2)
C19 0.038(2) 0.042(2) 0.038(2) 0.0005(17) 0.0002(16) 0.0024(18)
C20 0.0298(18) 0.040(2) 0.037(2) -0.0089(17) 0.0048(15) -0.0049(16)
C21 0.037(2) 0.046(2) 0.039(2) -0.0044(18) 0.0033(16) -0.0080(18)
C22 0.042(2) 0.055(3) 0.047(2) -0.007(2) -0.0029(18) -0.007(2)
C23 0.044(2) 0.055(3) 0.055(2) -0.015(2) 0.0008(19) -0.016(2)
C24 0.051(2) 0.048(2) 0.054(2) -0.003(2) 0.008(2) -0.013(2)
C25 0.041(2) 0.049(2) 0.038(2) -0.0061(18) 0.0029(17) -0.0098(19)
C26 0.0288(18) 0.0351(19) 0.0349(19) -0.0003(16) 0.0050(15) -0.0008(16)
C27 0.0338(19) 0.045(2) 0.038(2) -0.0121(17) 0.0084(16) -0.0117(17)
C28 0.037(2) 0.060(3) 0.058(2) -0.024(2) 0.0101(18) -0.011(2)
C29 0.045(2) 0.084(3) 0.086(3) -0.045(3) 0.021(2) -0.015(2)
C30 0.067(3) 0.121(4) 0.078(3) -0.049(3) 0.040(3) -0.030(3)
C31 0.081(3) 0.120(4) 0.049(3) -0.021(3) 0.024(2) -0.028(3)
C32 0.052(2) 0.072(3) 0.044(2) -0.012(2) 0.0133(19) -0.018(2)
C33 0.038(2) 0.045(2) 0.0275(18) -0.0040(16) 0.0063(15) -0.0082(17)
C34 0.040(2) 0.056(2) 0.047(2) -0.009(2) 0.0074(18) -0.009(2)
C35 0.060(3) 0.057(3) 0.054(3) -0.017(2) 0.022(2) -0.016(2)
C36 0.073(3) 0.067(3) 0.033(2) -0.008(2) 0.002(2) -0.026(2)
C37 0.068(3) 0.068(3) 0.035(2) 0.007(2) -0.009(2) -0.012(2)
C38 0.051(2) 0.055(2) 0.033(2) 0.0005(19) -0.0020(17) -0.003(2)
C39 0.027(4) 0.026(3) 0.031(4) -0.002(3) 0.002(3) -0.005(3)
C40 0.029(3) 0.036(3) 0.032(4) -0.005(3) 0.005(3) 0.001(3)
C41 0.036(3) 0.033(4) 0.027(4) -0.005(3) 0.007(3) 0.005(3)
C42 0.036(4) 0.033(3) 0.033(3) -0.001(3) 0.012(3) 0.001(3)
C43 0.028(3) 0.032(4) 0.033(3) -0.002(3) 0.007(3) 0.002(3)
C44 0.052(5) 0.060(6) 0.034(5) 0.000(4) -0.001(4) 0.004(5)
C45 0.050(6) 0.045(5) 0.039(5) 0.001(4) 0.009(4) 0.000(5)
C46 0.029(4) 0.046(5) 0.045(5) -0.002(4) 0.003(3) 0.004(4)
Si1 0.0408(13) 0.0347(12) 0.0412(13) 0.0059(9) 0.0085(9) 0.0067(10)
C47 0.055(5) 0.073(6) 0.047(5) 0.015(4) -0.007(4) 0.000(5)
C48 0.060(6) 0.036(5) 0.062(6) 0.012(4) 0.024(4) 0.018(4)
C49 0.061(6) 0.045(5) 0.046(5) 0.008(4) 0.020(4) 0.004(5)
C50 0.040(4) 0.044(4) 0.045(4) -0.019(4) 0.003(3) -0.004(4)
C39' 0.024(3) 0.030(4) 0.035(3) -0.002(3) 0.005(3) -0.002(3)
C40' 0.027(4) 0.033(3) 0.029(4) -0.004(3) 0.005(3) 0.000(4)
C41' 0.030(3) 0.033(4) 0.028(4) -0.003(3) 0.007(3) 0.002(3)
C42' 0.034(4) 0.034(3) 0.031(3) 0.000(3) 0.011(3) 0.005(3)
C43' 0.032(3) 0.032(4) 0.038(3) -0.002(3) 0.013(3) 0.001(3)
C44' 0.046(5) 0.044(5) 0.028(5) -0.001(4) 0.003(4) 0.005(4)
C45' 0.054(7) 0.040(5) 0.047(6) 0.005(5) 0.012(5) -0.002(5)
C46' 0.045(5) 0.052(6) 0.065(6) -0.006(5) 0.015(4) -0.008(5)
Si1' 0.0384(13) 0.0269(12) 0.0341(12) 0.0004(9) 0.0056(9) -0.0006(9)
C47' 0.059(5) 0.042(5) 0.039(5) 0.001(4) -0.004(4) -0.014(4)
C48' 0.056(6) 0.038(5) 0.051(5) 0.007(4) 0.022(4) 0.007(5)
C49' 0.037(5) 0.042(5) 0.030(4) 0.006(4) 0.000(4) 0.001(4)
C50' 0.030(4) 0.050(5) 0.048(5) -0.002(4) -0.005(3) 0.003(4)

loop_
_atom_type_symbol
_atom_type_description
_atom_type_scat_dispersion_real
_atom_type_scat_dispersion_imag
_atom_type_scat_source
C C 0.0033 0.0016 'International Tables Vol C Tables 4.2.6.8 and 6.1.1.4'
H H 0.0000 0.0000 'International Tables Vol C Tables 4.2.6.8 and 6.1.1.4'
N N 0.0061 0.0033 'International Tables Vol C Tables 4.2.6.8 and 6.1.1.4'
Si Si 0.0817 0.0704 'International Tables Vol C Tables 4.2.6.8 and 6.1.1.4'
Y Y -2.7962 3.5667 'International Tables Vol C Tables 4.2.6.8 and 6.1.1.4'

loop_
_geom_angle_atom_site_label_1
_geom_angle_atom_site_label_2
_geom_angle_atom_site_label_3
_geom_angle
N4 Y1 N1 92.04(10)
N4 Y1 N2 109.20(10)
N1 Y1 N2 56.87(10)
N4 Y1 N3 56.82(10)
N1 Y1 N3 127.60(10)
N2 Y1 N3 92.01(10)
N4 Y1 C41' 139.7(3)
N1 Y1 C41' 124.4(3)
N2 Y1 C41' 105.6(2)
N3 Y1 C41' 102.9(3)
N4 Y1 C40' 109.3(2)
N1 Y1 C40' 136.7(2)
N2 Y1 C40' 138.0(2)
N3 Y1 C40' 95.2(2)
C41' Y1 C40' 32.6(3)
N4 Y1 C42' 154.9(4)
N1 Y1 C42' 92.8(4)
N2 Y1 C42' 94.0(4)
N3 Y1 C42' 134.0(4)
C41' Y1 C42' 32.1(4)
C40' Y1 C42' 52.9(5)
N4 Y1 C39' 103.3(2)
N1 Y1 C39' 107.9(2)
N2 Y1 C39' 144.0(2)
N3 Y1 C39' 119.0(2)
C41' Y1 C39' 52.9(3)
C40' Y1 C39' 31.9(2)
C42' Y1 C39' 51.9(4)
N4 Y1 C43 120.6(2)
N1 Y1 C43 94.8(2)
N2 Y1 C43 123.5(2)
N3 Y1 C43 136.5(2)
C41' Y1 C43 47.9(3)
C40' Y1 C43 41.9(3)
C42' Y1 C43 34.4(5)
C39' Y1 C43 20.6(2)
N4 Y1 C39 104.20(18)
N1 Y1 C39 124.3(2)
N2 Y1 C39 146.56(18)
N3 Y1 C39 105.0(2)
C41' Y1 C39 43.1(3)
C40' Y1 C39 15.60(18)
C42' Y1 C39 53.6(5)
C39' Y1 C39 16.80(18)
C43 Y1 C39 31.6(2)
N4 Y1 C42 151.7(3)
N1 Y1 C42 91.2(4)
N2 Y1 C42 96.0(4)
N3 Y1 C42 136.9(4)
C41' Y1 C42 34.4(5)
C40' Y1 C42 52.7(5)
C42' Y1 C42 3.8(5)
C39' Y1 C42 49.2(4)
C43 Y1 C42 31.1(3)
C39 Y1 C42 52.1(4)
N4 Y1 C43' 125.0(2)
N1 Y1 C43' 84.4(2)
N2 Y1 C43' 113.8(2)
N3 Y1 C43' 147.4(2)
C41' Y1 C43' 52.7(4)
C40' Y1 C43' 52.4(3)
C42' Y1 C43' 31.4(3)
C39' Y1 C43' 30.9(2)
C43 Y1 C43' 11.1(3)
C39 Y1 C43' 42.7(3)
C42 Y1 C43' 27.7(4)
C7 N1 C1 122.0(3)
C7 N1 Y1 93.8(2)
C1 N1 Y1 143.8(2)
C7 N2 C14 122.3(3)
C7 N2 Y1 93.4(2)
C14 N2 Y1 134.1(2)
C26 N3 C20 124.1(3)
C26 N3 Y1 93.5(2)
C20 N3 Y1 142.4(2)
C26 N4 C33 123.4(3)
C26 N4 Y1 94.1(2)
C33 N4 Y1 133.5(2)
C6 C1 C2 118.5(3)
C6 C1 N1 122.2(3)
C2 C1 N1 119.2(3)
C3 C2 C1 120.2(4)
C3 C2 H2 119.9
C1 C2 H2 119.9
C4 C3 C2 120.5(4)
C4 C3 H3 119.7
C2 C3 H3 119.7
C3 C4 C5 119.5(4)
C3 C4 H4 120.2
C5 C4 H4 120.2
C6 C5 C4 120.6(4)
C6 C5 H5 119.7
C4 C5 H5 119.7
C5 C6 C1 120.6(4)
C5 C6 H6 119.7
C1 C6 H6 119.7
N1 C7 N2 114.3(3)
N1 C7 C8 123.4(3)
N2 C7 C8 122.3(3)
N1 C7 Y1 57.66(18)
N2 C7 Y1 57.89(18)
C8 C7 Y1 167.7(3)
C13 C8 C9 119.0(4)
C13 C8 C7 121.6(3)
C9 C8 C7 119.3(3)
C10 C9 C8 119.9(4)
C10 C9 H9 120.0
C8 C9 H9 120.0
C11 C10 C9 120.0(4)
C11 C10 H10 120.0
C9 C10 H10 120.0
C10 C11 C12 120.4(4)
C10 C11 H11 119.8
C12 C11 H11 119.8
C11 C12 C13 119.8(4)
C11 C12 H12 120.1
C13 C12 H12 120.1
C12 C13 C8 120.8(4)
C12 C13 H13 119.6
C8 C13 H13 119.6
C15 C14 C19 118.4(3)
C15 C14 N2 122.5(3)
C19 C14 N2 119.0(3)
C14 C15 C16 120.1(4)
C14 C15 H15 120.0
C16 C15 H15 120.0
C17 C16 C15 121.0(4)
C17 C16 H16 119.5
C15 C16 H16 119.5
C16 C17 C18 119.8(4)
C16 C17 H17 120.1
C18 C17 H17 120.1
C17 C18 C19 119.9(4)
C17 C18 H18 120.0
C19 C18 H18 120.0
C18 C19 C14 120.9(4)
C18 C19 H19 119.6
C14 C19 H19 119.6
C21 C20 C25 118.9(3)
C21 C20 N3 118.3(3)
C25 C20 N3 122.6(3)
C20 C21 C22 120.8(4)
C20 C21 H21 119.6
C22 C21 H21 119.6
C23 C22 C21 120.1(4)
C23 C22 H22 120.0
C21 C22 H22 120.0
C22 C23 C24 119.6(4)
C22 C23 H23 120.2
C24 C23 H23 120.2
C23 C24 C25 120.8(4)
C23 C24 H24 119.6
C25 C24 H24 119.6
C24 C25 C20 119.9(4)
C24 C25 H25 120.1
C20 C25 H25 120.1
N3 C26 N4 113.3(3)
N3 C26 C27 123.4(3)
N4 C26 C27 123.2(3)
N3 C26 Y1 57.97(18)
N4 C26 Y1 57.04(18)
C27 C26 Y1 165.2(3)
C28 C27 C32 119.3(4)
C28 C27 C26 119.7(4)
C32 C27 C26 121.0(4)
C27 C28 C29 120.6(5)
C27 C28 H28 119.7
C29 C28 H28 119.7
C30 C29 C28 119.7(5)
C30 C29 H29 120.2
C28 C29 H29 120.2
C29 C30 C31 121.5(5)
C29 C30 H30 119.3
C31 C30 H30 119.3
C30 C31 C32 119.5(5)
C30 C31 H31 120.2
C32 C31 H31 120.2
C27 C32 C31 119.4(5)
C27 C32 H32 120.3
C31 C32 H32 120.3
C34 C33 C38 118.4(4)
C34 C33 N4 123.9(3)
C38 C33 N4 117.4(3)
C33 C34 C35 120.2(4)
C33 C34 H34 119.9
C35 C34 H34 119.9
C36 C35 C34 120.1(4)
C36 C35 H35 120.0
C34 C35 H35 120.0
C37 C36 C35 120.2(4)
C37 C36 H36 119.9
C35 C36 H36 119.9
C36 C37 C38 120.1(4)
C36 C37 H37 119.9
C38 C37 H37 119.9
C37 C38 C33 121.0(4)
C37 C38 H38 119.5
C33 C38 H38 119.5
C40 C39 C43 107.3(7)
C40 C39 Si1 123.6(7)
C43 C39 Si1 128.7(8)
C40 C39 Y1 77.0(5)
C43 C39 Y1 73.7(5)
Si1 C39 Y1 121.0(4)
C39 C40 C41 108.0(8)
C39 C40 C50 127.7(8)
C41 C40 C50 124.2(8)
C39 C40 Y1 72.4(5)
C41 C40 Y1 74.2(6)
C50 C40 Y1 122.0(5)
C40 C41 C42 108.9(9)
C40 C41 C44 125.7(9)
C42 C41 C44 125.2(9)
C40 C41 Y1 75.1(5)
C42 C41 Y1 73.5(12)
C44 C41 Y1 121.1(8)
C43 C42 C41 106.4(10)
C43 C42 C45 128.1(10)
C41 C42 C45 125.5(10)
C43 C42 Y1 73.1(11)
C41 C42 Y1 75.5(11)
C45 C42 Y1 118.2(15)
C42 C43 C39 109.3(9)
C42 C43 C46 121.7(9)
C39 C43 C46 129.0(9)
C42 C43 Y1 75.7(12)
C39 C43 Y1 74.7(5)
C46 C43 Y1 116.8(6)
C48 Si1 C39 109.1(4)
C48 Si1 C49 107.7(4)
C39 Si1 C49 112.8(4)
C48 Si1 C47 108.3(4)
C39 Si1 C47 112.5(4)
C49 Si1 C47 106.2(4)
C43' C39' C40' 109.7(8)
C43' C39' C50' 123.0(8)
C40' C39' C50' 127.2(9)
C43' C39' Y1 77.0(6)
C40' C39' Y1 72.2(5)
C50' C39' Y1 120.8(5)
C39' C40' C41' 107.5(8)
C39' C40' Si1' 123.7(8)
C41' C40' Si1' 128.6(9)
C39' C40' Y1 75.9(5)
C41' C40' Y1 73.6(6)
Si1' C40' Y1 121.2(4)
C42' C41' C40' 107.0(10)
C42' C41' C44' 121.5(10)
C40' C41' C44' 131.5(10)
C42' C41' Y1 75.7(13)
C40' C41' Y1 73.8(6)
C44' C41' Y1 117.4(8)
C41' C42' C43' 108.8(11)
C41' C42' C45' 127.6(11)
C43' C42' C45' 123.5(11)
C41' C42' Y1 72.2(12)
C43' C42' Y1 76.8(12)
C45' C42' Y1 119.6(16)
C39' C43' C42' 107.0(10)
C39' C43' C46' 126.5(9)
C42' C43' C46' 126.4(10)
C39' C43' Y1 72.1(6)
C42' C43' Y1 71.7(12)
C46' C43' Y1 123.9(7)
C41' C44' H44D 109.5
C41' C44' H44F 109.5
H44D C44' H44F 109.5
C41' C44' H44E 109.5
H44D C44' H44E 109.5
H44F C44' H44E 109.5
C42' C45' H45D 109.5
C42' C45' H45E 109.5
H45D C45' H45E 109.5
C42' C45' H45F 109.5
H45D C45' H45F 109.5
H45E C45' H45F 109.5
C43' C46' H46D 109.5
C43' C46' H46F 109.5
H46D C46' H46F 109.5
C43' C46' H46E 109.5
H46D C46' H46E 109.5
H46F C46' H46E 109.5
C40' Si1' C49' 111.6(4)
C40' Si1' C47' 113.3(4)
C49' Si1' C47' 107.5(4)
C40' Si1' C48' 107.8(4)
C49' Si1' C48' 109.0(4)
C47' Si1' C48' 107.6(4)
Si1' C47' H47E 109.5
Si1' C47' H47F 109.5
H47E C47' H47F 109.5
Si1' C47' H47D 109.5
H47E C47' H47D 109.5
H47F C47' H47D 109.5
Si1' C48' H48D 109.5
Si1' C48' H48F 109.5
H48D C48' H48F 109.5
Si1' C48' H48E 109.5
H48D C48' H48E 109.5
H48F C48' H48E 109.5
Si1' C49' H49E 109.5
Si1' C49' H49F 109.5
H49E C49' H49F 109.5
Si1' C49' H49D 109.5
H49E C49' H49D 109.5
H49F C49' H49D 109.5
C39' C50' H50E 109.5
C39' C50' H50F 109.5
H50E C50' H50F 109.5
C39' C50' H50D 109.5
H50E C50' H50D 109.5
H50F C50' H50D 109.5

loop_
_geom_bond_atom_site_label_1
_geom_bond_atom_site_label_2
_geom_bond_distance
Y1 N4 2.342(3)
Y1 N1 2.352(3)
Y1 N2 2.357(3)
Y1 N3 2.364(3)
Y1 C41' 2.551(13)
Y1 C40' 2.554(9)
Y1 C42' 2.60(3)
Y1 C39' 2.601(8)
Y1 C43 2.627(11)
Y1 C39 2.641(8)
Y1 C42 2.66(3)
Y1 C43' 2.663(12)
N1 C7 1.332(4)
N1 C1 1.421(4)
N2 C7 1.338(4)
N2 C14 1.415(4)
N3 C26 1.334(4)
N3 C20 1.420(4)
N4 C26 1.348(4)
N4 C33 1.418(4)
C1 C6 1.388(5)
C1 C2 1.399(5)
C2 C3 1.387(5)
C2 H2 0.9500
C3 C4 1.372(6)
C3 H3 0.9500
C4 C5 1.381(5)
C4 H4 0.9500
C5 C6 1.379(5)
C5 H5 0.9500
C6 H6 0.9500
C7 C8 1.496(5)
C8 C13 1.384(5)
C8 C9 1.393(5)
C9 C10 1.391(5)
C9 H9 0.9500
C10 C11 1.374(6)
C10 H10 0.9500
C11 C12 1.375(6)
C11 H11 0.9500
C12 C13 1.382(5)
C12 H12 0.9500
C13 H13 0.9500
C14 C15 1.384(5)
C14 C19 1.393(5)
C15 C16 1.387(5)
C15 H15 0.9500
C16 C17 1.367(6)
C16 H16 0.9500
C17 C18 1.371(6)
C17 H17 0.9500
C18 C19 1.385(5)
C18 H18 0.9500
C19 H19 0.9500
C20 C21 1.386(5)
C20 C25 1.392(5)
C21 C22 1.387(5)
C21 H21 0.9500
C22 C23 1.374(6)
C22 H22 0.9500
C23 C24 1.380(5)
C23 H23 0.9500
C24 C25 1.386(5)
C24 H24 0.9500
C25 H25 0.9500
C26 C27 1.488(5)
C27 C28 1.382(5)
C27 C32 1.389(5)
C28 C29 1.387(6)
C28 H28 0.9500
C29 C30 1.352(7)
C29 H29 0.9500
C30 C31 1.369(7)
C30 H30 0.9500
C31 C32 1.402(6)
C31 H31 0.9500
C32 H32 0.9500
C33 C34 1.382(5)
C33 C38 1.392(5)
C34 C35 1.401(5)
C34 H34 0.9500
C35 C36 1.368(6)
C35 H35 0.9500
C36 C37 1.368(6)
C36 H36 0.9500
C37 C38 1.380(5)
C37 H37 0.9500
C38 H38 0.9500
C39 C40 1.413(9)
C39 C43 1.436(10)
C39 Si1 1.874(8)
C40 C41 1.427(11)
C40 C50 1.522(10)
C41 C42 1.430(13)
C41 C44 1.524(10)
C42 C43 1.420(13)
C42 C45 1.513(13)
C43 C46 1.509(10)
C44 H44C 0.9800
C44 H44B 0.9800
C44 H44A 0.9800
C45 H45A 0.9800
C45 H45C 0.9800
C45 H45B 0.9800
C46 H46A 0.9800
C46 H46C 0.9800
C46 H46B 0.9800
Si1 C48 1.873(8)
Si1 C49 1.880(9)
Si1 C47 1.881(8)
C47 H47A 0.9800
C47 H47C 0.9800
C47 H47B 0.9800
C48 H48A 0.9800
C48 H48B 0.9800
C48 H48C 0.9800
C49 H49C 0.9800
C49 H49B 0.9800
C49 H49A 0.9800
C50 H50A 0.9800
C50 H50B 0.9800
C50 H50C 0.9800
C39' C43' 1.402(11)
C39' C40' 1.416(10)
C39' C50' 1.518(9)
C40' C41' 1.431(11)
C40' Si1' 1.867(9)
C41' C42' 1.425(14)
C41' C44' 1.504(11)
C42' C43' 1.427(14)
C42' C45' 1.518(13)
C43' C46' 1.519(11)
C44' H44D 0.9800
C44' H44F 0.9800
C44' H44E 0.9800
C45' H45D 0.9800
C45' H45E 0.9800
C45' H45F 0.9800
C46' H46D 0.9800
C46' H46F 0.9800
C46' H46E 0.9800
Si1' C49' 1.871(8)
Si1' C47' 1.873(8)
Si1' C48' 1.875(9)
C47' H47E 0.9800
C47' H47F 0.9800
C47' H47D 0.9800
C48' H48D 0.9800
C48' H48F 0.9800
C48' H48E 0.9800
C49' H49E 0.9800
C49' H49F 0.9800
C49' H49D 0.9800
C50' H50E 0.9800
C50' H50F 0.9800
C50' H50D 0.9800

loop_
_geom_torsion_atom_site_label_1
_geom_torsion_atom_site_label_2
_geom_torsion_atom_site_label_3
_geom_torsion_atom_site_label_4
_geom_torsion
N4 Y1 N1 C7 103.9(2)
N2 Y1 N1 C7 -7.79(19)
N3 Y1 N1 C7 55.5(2)
C41' Y1 N1 C7 -94.5(4)
C40' Y1 N1 C7 -134.8(4)
C42' Y1 N1 C7 -100.7(4)
C39' Y1 N1 C7 -151.4(3)
C43 Y1 N1 C7 -135.2(3)
C39 Y1 N1 C7 -147.3(3)
C42 Y1 N1 C7 -104.2(4)
C43' Y1 N1 C7 -131.1(3)
N4 Y1 N1 C1 -85.2(4)
N2 Y1 N1 C1 163.1(4)
N3 Y1 N1 C1 -133.6(4)
C41' Y1 N1 C1 76.4(5)
C40' Y1 N1 C1 36.1(5)
C42' Y1 N1 C1 70.2(5)
C39' Y1 N1 C1 19.5(4)
C43 Y1 N1 C1 35.7(5)
C39 Y1 N1 C1 23.5(5)
C42 Y1 N1 C1 66.7(5)
C43' Y1 N1 C1 39.8(5)
N4 Y1 N2 C7 -71.7(2)
N1 Y1 N2 C7 7.75(19)
N3 Y1 N2 C7 -127.2(2)
C41' Y1 N2 C7 128.9(3)
C40' Y1 N2 C7 132.7(4)
C42' Y1 N2 C7 98.5(4)
C39' Y1 N2 C7 81.8(4)
C43 Y1 N2 C7 79.5(3)
C39 Y1 N2 C7 111.2(4)
C42 Y1 N2 C7 95.2(4)
C43' Y1 N2 C7 73.2(3)
N4 Y1 N2 C14 71.5(3)
N1 Y1 N2 C14 151.0(3)
N3 Y1 N2 C14 16.1(3)
C41' Y1 N2 C14 -87.8(4)
C40' Y1 N2 C14 -84.0(5)
C42' Y1 N2 C14 -118.3(5)
C39' Y1 N2 C14 -134.9(4)
C43 Y1 N2 C14 -137.2(4)
C39 Y1 N2 C14 -105.5(5)
C42 Y1 N2 C14 -121.5(4)
C43' Y1 N2 C14 -143.5(4)
N4 Y1 N3 C26 -9.2(2)
N1 Y1 N3 C26 54.1(2)
N2 Y1 N3 C26 102.5(2)
C41' Y1 N3 C26 -151.0(3)
C40' Y1 N3 C26 -118.9(3)
C42' Y1 N3 C26 -160.0(6)
C39' Y1 N3 C26 -96.5(3)
C43 Y1 N3 C26 -110.4(4)
C39 Y1 N3 C26 -106.6(3)
C42 Y1 N3 C26 -156.5(5)
C43' Y1 N3 C26 -113.7(5)
N4 Y1 N3 C20 167.5(4)
N1 Y1 N3 C20 -129.2(4)
N2 Y1 N3 C20 -80.8(4)
C41' Y1 N3 C20 25.7(5)
C40' Y1 N3 C20 57.8(4)
C42' Y1 N3 C20 16.7(7)
C39' Y1 N3 C20 80.2(4)
C43 Y1 N3 C20 66.3(5)
C39 Y1 N3 C20 70.1(4)
C42 Y1 N3 C20 20.2(7)
C43' Y1 N3 C20 63.0(6)
N1 Y1 N4 C26 -125.8(2)
N2 Y1 N4 C26 -70.3(2)
N3 Y1 N4 C26 9.1(2)
C41' Y1 N4 C26 78.0(5)
C40' Y1 N4 C26 92.6(3)
C42' Y1 N4 C26 133.3(10)
C39' Y1 N4 C26 125.3(3)
C43 Y1 N4 C26 137.5(3)
C39 Y1 N4 C26 108.0(3)
C42 Y1 N4 C26 137.9(8)
C43' Y1 N4 C26 149.6(3)
N1 Y1 N4 C33 20.2(3)
N2 Y1 N4 C33 75.7(3)
N3 Y1 N4 C33 155.1(4)
C41' Y1 N4 C33 -136.0(5)
C40' Y1 N4 C33 -121.4(4)
C42' Y1 N4 C33 -80.7(10)
C39' Y1 N4 C33 -88.7(4)
C43 Y1 N4 C33 -76.5(4)
C39 Y1 N4 C33 -106.0(4)
C42 Y1 N4 C33 -76.1(9)
C43' Y1 N4 C33 -64.4(4)
C7 N1 C1 C6 45.5(5)
Y1 N1 C1 C6 -123.7(4)
C7 N1 C1 C2 -138.7(4)
Y1 N1 C1 C2 52.0(6)
C6 C1 C2 C3 -0.1(6)
N1 C1 C2 C3 -176.0(3)
C1 C2 C3 C4 0.2(6)
C2 C3 C4 C5 -0.6(6)
C3 C4 C5 C6 0.9(6)
C4 C5 C6 C1 -0.8(6)
C2 C1 C6 C5 0.5(6)
N1 C1 C6 C5 176.2(4)
C1 N1 C7 N2 -161.0(3)
Y1 N1 C7 N2 12.7(3)
C1 N1 C7 C8 21.0(5)
Y1 N1 C7 C8 -165.3(3)
C1 N1 C7 Y1 -173.7(4)
C14 N2 C7 N1 -162.1(3)
Y1 N2 C7 N1 -12.6(3)
C14 N2 C7 C8 15.9(5)
Y1 N2 C7 C8 165.4(3)
C14 N2 C7 Y1 -149.5(4)
N4 Y1 C7 N1 -78.7(2)
N2 Y1 C7 N1 166.3(3)
N3 Y1 C7 N1 -136.4(2)
C41' Y1 C7 N1 104.5(4)
C40' Y1 C7 N1 81.1(5)
C42' Y1 C7 N1 81.9(4)
C39' Y1 C7 N1 37.9(3)
C43 Y1 C7 N1 50.4(3)
C39 Y1 C7 N1 52.6(4)
C42 Y1 C7 N1 78.0(3)
C43' Y1 C7 N1 50.4(3)
N4 Y1 C7 N2 115.0(2)
N1 Y1 C7 N2 -166.3(3)
N3 Y1 C7 N2 57.2(2)
C41' Y1 C7 N2 -61.9(4)
C40' Y1 C7 N2 -85.3(5)
C42' Y1 C7 N2 -84.5(4)
C39' Y1 C7 N2 -128.5(3)
C43 Y1 C7 N2 -116.0(3)
C39 Y1 C7 N2 -113.8(4)
C42 Y1 C7 N2 -88.3(3)
C43' Y1 C7 N2 -116.0(3)
N4 Y1 C7 C8 20.2(11)
N1 Y1 C7 C8 98.9(12)
N2 Y1 C7 C8 -94.7(12)
N3 Y1 C7 C8 -37.5(12)
C41' Y1 C7 C8 -156.6(12)
C40' Y1 C7 C8 -180.0(12)
C42' Y1 C7 C8 -179.2(12)
C39' Y1 C7 C8 136.8(11)
C43 Y1 C7 C8 149.3(11)
C39 Y1 C7 C8 151.5(11)
C42 Y1 C7 C8 177.0(12)
C43' Y1 C7 C8 149.3(12)
N1 C7 C8 C13 -132.3(4)
N2 C7 C8 C13 49.8(5)
Y1 C7 C8 C13 136.8(10)
N1 C7 C8 C9 48.4(5)
N2 C7 C8 C9 -129.4(4)
Y1 C7 C8 C9 -42.5(13)
C13 C8 C9 C10 -0.1(6)
C7 C8 C9 C10 179.1(3)
C8 C9 C10 C11 0.1(6)
C9 C10 C11 C12 0.8(7)
C10 C11 C12 C13 -1.7(6)
C11 C12 C13 C8 1.6(6)
C9 C8 C13 C12 -0.7(6)
C7 C8 C13 C12 -180.0(3)
C7 N2 C14 C15 53.3(5)
Y1 N2 C14 C15 -81.8(4)
C7 N2 C14 C19 -131.5(4)
Y1 N2 C14 C19 93.4(4)
C19 C14 C15 C16 0.1(6)
N2 C14 C15 C16 175.4(4)
C14 C15 C16 C17 0.1(7)
C15 C16 C17 C18 -0.6(7)
C16 C17 C18 C19 0.8(7)
C17 C18 C19 C14 -0.5(6)
C15 C14 C19 C18 0.0(6)
N2 C14 C19 C18 -175.4(3)
C26 N3 C20 C21 -142.5(4)
Y1 N3 C20 C21 41.5(6)
C26 N3 C20 C25 43.2(5)
Y1 N3 C20 C25 -132.8(4)
C25 C20 C21 C22 0.5(6)
N3 C20 C21 C22 -174.0(3)
C20 C21 C22 C23 0.0(6)
C21 C22 C23 C24 -0.5(6)
C22 C23 C24 C25 0.5(7)
C23 C24 C25 C20 0.0(6)
C21 C20 C25 C24 -0.5(6)
N3 C20 C25 C24 173.8(4)
C20 N3 C26 N4 -162.9(3)
Y1 N3 C26 N4 14.7(3)
C20 N3 C26 C27 19.9(6)
Y1 N3 C26 C27 -162.5(3)
C20 N3 C26 Y1 -177.6(4)
C33 N4 C26 N3 -165.8(3)
Y1 N4 C26 N3 -14.8(3)
C33 N4 C26 C27 11.5(6)
Y1 N4 C26 C27 162.4(3)
C33 N4 C26 Y1 -150.9(4)
N4 Y1 C26 N3 163.9(3)
N1 Y1 C26 N3 -137.5(2)
N2 Y1 C26 N3 -79.9(2)
C41' Y1 C26 N3 36.4(4)
C40' Y1 C26 N3 66.5(3)
C42' Y1 C26 N3 43.3(10)
C39' Y1 C26 N3 99.5(3)
C43 Y1 C26 N3 101.9(4)
C39 Y1 C26 N3 82.8(3)
C42 Y1 C26 N3 53.6(9)
C43' Y1 C26 N3 113.3(5)
N1 Y1 C26 N4 58.6(2)
N2 Y1 C26 N4 116.2(2)
N3 Y1 C26 N4 -163.9(3)
C41' Y1 C26 N4 -127.5(4)
C40' Y1 C26 N4 -97.4(3)
C42' Y1 C26 N4 -120.6(9)
C39' Y1 C26 N4 -64.4(3)
C43 Y1 C26 N4 -62.0(4)
C39 Y1 C26 N4 -81.1(3)
C42 Y1 C26 N4 -110.2(9)
C43' Y1 C26 N4 -50.5(5)
N4 Y1 C26 C27 -95.9(10)
N1 Y1 C26 C27 -37.3(10)
N2 Y1 C26 C27 20.3(10)
N3 Y1 C26 C27 100.2(10)
C41' Y1 C26 C27 136.6(10)
C40' Y1 C26 C27 166.7(10)
C42' Y1 C26 C27 143.4(12)
C39' Y1 C26 C27 -160.3(10)
C43 Y1 C26 C27 -157.9(9)
C39 Y1 C26 C27 -177.1(10)
C42 Y1 C26 C27 153.8(12)
C43' Y1 C26 C27 -146.5(10)
N3 C26 C27 C28 46.9(5)
N4 C26 C27 C28 -130.0(4)
Y1 C26 C27 C28 -43.8(11)
N3 C26 C27 C32 -135.5(4)
N4 C26 C27 C32 47.6(6)
Y1 C26 C27 C32 133.9(9)
C32 C27 C28 C29 -1.4(6)
C26 C27 C28 C29 176.3(4)
C27 C28 C29 C30 0.4(7)
C28 C29 C30 C31 1.6(8)
C29 C30 C31 C32 -2.6(8)
C28 C27 C32 C31 0.4(6)
C26 C27 C32 C31 -177.2(4)
C30 C31 C32 C27 1.5(7)
C26 N4 C33 C34 50.6(5)
Y1 N4 C33 C34 -87.4(4)
C26 N4 C33 C38 -135.4(4)
Y1 N4 C33 C38 86.5(4)
C38 C33 C34 C35 1.9(6)
N4 C33 C34 C35 175.8(4)
C33 C34 C35 C36 -1.0(6)
C34 C35 C36 C37 -0.7(7)
C35 C36 C37 C38 1.5(7)
C36 C37 C38 C33 -0.5(7)
C34 C33 C38 C37 -1.2(6)
N4 C33 C38 C37 -175.4(4)
N4 Y1 C39 C40 -121.2(5)
N1 Y1 C39 C40 136.3(5)
N2 Y1 C39 C40 55.9(7)
N3 Y1 C39 C40 -62.3(5)
C41' Y1 C39 C40 30.6(5)
C40' Y1 C39 C40 -10.0(9)
C42' Y1 C39 C40 71.8(6)
C39' Y1 C39 C40 149.7(12)
C43 Y1 C39 C40 112.7(7)
C42 Y1 C39 C40 76.2(6)
C43' Y1 C39 C40 112.0(7)
N4 Y1 C39 C43 126.1(5)
N1 Y1 C39 C43 23.6(6)
N2 Y1 C39 C43 -56.8(8)
N3 Y1 C39 C43 -175.0(5)
C41' Y1 C39 C43 -82.1(6)
C40' Y1 C39 C43 -122.7(12)
C42' Y1 C39 C43 -40.9(7)
C39' Y1 C39 C43 37.0(9)
C42 Y1 C39 C43 -36.4(5)
C43' Y1 C39 C43 -0.7(7)
N4 Y1 C39 Si1 0.4(6)
N1 Y1 C39 Si1 -102.2(5)
N2 Y1 C39 Si1 177.5(2)
N3 Y1 C39 Si1 59.3(5)
C41' Y1 C39 Si1 152.1(8)
C40' Y1 C39 Si1 111.5(13)
C42' Y1 C39 Si1 -166.6(8)
C39' Y1 C39 Si1 -88.8(11)
C43 Y1 C39 Si1 -125.8(9)
C42 Y1 C39 Si1 -162.2(8)
C43' Y1 C39 Si1 -126.4(7)
C43 C39 C40 C41 1.9(11)
Si1 C39 C40 C41 175.1(7)
Y1 C39 C40 C41 -66.2(7)
C43 C39 C40 C50 -174.8(8)
Si1 C39 C40 C50 -1.6(12)
Y1 C39 C40 C50 117.2(8)
C43 C39 C40 Y1 68.0(6)
Si1 C39 C40 Y1 -118.8(6)
N4 Y1 C40 C39 69.7(5)
N1 Y1 C40 C39 -68.4(6)
N2 Y1 C40 C39 -146.6(4)
N3 Y1 C40 C39 121.2(5)
C41' Y1 C40 C39 -111.0(10)
C40' Y1 C40 C39 10.0(10)
C42' Y1 C40 C39 -83.5(6)
C39' Y1 C40 C39 -11.7(5)
C43 Y1 C40 C39 -38.5(5)
C42 Y1 C40 C39 -78.8(6)
C43' Y1 C40 C39 -46.7(5)
N4 Y1 C40 C41 -175.0(5)
N1 Y1 C40 C41 47.0(7)
N2 Y1 C40 C41 -31.2(6)
N3 Y1 C40 C41 -123.4(6)
C41' Y1 C40 C41 4.3(12)
C40' Y1 C40 C41 125.4(13)
C42' Y1 C40 C41 31.8(7)
C39' Y1 C40 C41 103.6(7)
C43 Y1 C40 C41 76.8(7)
C39 Y1 C40 C41 115.3(8)
C42 Y1 C40 C41 36.5(6)
C43' Y1 C40 C41 68.7(6)
N4 Y1 C40 C50 -54.2(7)
N1 Y1 C40 C50 167.8(5)
N2 Y1 C40 C50 89.6(7)
N3 Y1 C40 C50 -2.6(6)
C41' Y1 C40 C50 125.1(12)
C40' Y1 C40 C50 -113.8(14)
C42' Y1 C40 C50 152.6(9)
C39' Y1 C40 C50 -135.6(9)
C43 Y1 C40 C50 -162.4(9)
C39 Y1 C40 C50 -123.9(10)
C42 Y1 C40 C50 157.3(8)
C43' Y1 C40 C50 -170.5(8)
C39 C40 C41 C42 -1.3(18)
C50 C40 C41 C42 175.5(15)
Y1 C40 C41 C42 -66.3(15)
C39 C40 C41 C44 -177.2(10)
C50 C40 C41 C44 -0.4(17)
Y1 C40 C41 C44 117.9(12)
C39 C40 C41 Y1 65.0(6)
C50 C40 C41 Y1 -118.2(8)
N4 Y1 C41 C40 8.5(9)
N1 Y1 C41 C40 -149.5(5)
N2 Y1 C41 C40 154.4(5)
N3 Y1 C41 C40 60.3(6)
C41' Y1 C41 C40 -10(3)
C40' Y1 C41 C40 -19.2(5)
C42' Y1 C41 C40 -120.2(11)
C39' Y1 C41 C40 -54.3(5)
C43 Y1 C41 C40 -77.4(6)
C39 Y1 C41 C40 -36.3(5)
C42 Y1 C41 C40 -115.4(11)
C43' Y1 C41 C40 -91.0(6)
N4 Y1 C41 C42 123.9(8)
N1 Y1 C41 C42 -34.1(9)
N2 Y1 C41 C42 -90.2(8)
N3 Y1 C41 C42 175.7(8)
C41' Y1 C41 C42 105(4)
C40' Y1 C41 C42 96.2(10)
C42' Y1 C41 C42 -4.8(15)
C39' Y1 C41 C42 61.1(8)
C43 Y1 C41 C42 38.0(8)
C39 Y1 C41 C42 79.1(9)
C43' Y1 C41 C42 24.4(8)
N4 Y1 C41 C44 -114.6(7)
N1 Y1 C41 C44 87.4(8)
N2 Y1 C41 C44 31.3(8)
N3 Y1 C41 C44 -62.8(8)
C41' Y1 C41 C44 -133(4)
C40' Y1 C41 C44 -142.3(10)
C42' Y1 C41 C44 116.8(13)
C39' Y1 C41 C44 -177.4(9)
C43 Y1 C41 C44 159.6(9)
C39 Y1 C41 C44 -159.4(9)
C42 Y1 C41 C44 121.5(11)
C43' Y1 C41 C44 145.9(9)
C40 C41 C42 C43 0(2)
C44 C41 C42 C43 176.1(13)
Y1 C41 C42 C43 -67.1(16)
C40 C41 C42 C45 -178.1(19)
C44 C41 C42 C45 -2(4)
Y1 C41 C42 C45 115(2)
C40 C41 C42 Y1 67.3(10)
C44 C41 C42 Y1 -116.8(14)
N4 Y1 C42 C43 -0.8(14)
N1 Y1 C42 C43 -97.3(7)
N2 Y1 C42 C43 -154.1(7)
N3 Y1 C42 C43 106.5(6)
C41' Y1 C42 C43 96.9(11)
C40' Y1 C42 C43 56.7(7)
C42' Y1 C42 C43 148(13)
C39' Y1 C42 C43 15.6(5)
C39 Y1 C42 C43 37.0(6)
C43' Y1 C42 C43 -21.7(6)
N4 Y1 C42 C41 -113.3(7)
N1 Y1 C42 C41 150.2(8)
N2 Y1 C42 C41 93.4(8)
N3 Y1 C42 C41 -6.1(11)
C41' Y1 C42 C41 -15.6(7)
C40' Y1 C42 C41 -55.8(8)
C42' Y1 C42 C41 36(12)
C39' Y1 C42 C41 -97.0(9)
C43 Y1 C42 C41 -112.5(13)
C39 Y1 C42 C41 -75.5(8)
C43' Y1 C42 C41 -134.2(15)
N4 Y1 C42 C45 123.9(8)
N1 Y1 C42 C45 27.4(8)
N2 Y1 C42 C45 -29.4(8)
N3 Y1 C42 C45 -128.9(7)
C41' Y1 C42 C45 -138.4(12)
C40' Y1 C42 C45 -178.6(10)
C42' Y1 C42 C45 -87(13)
C39' Y1 C42 C45 140.2(10)
C43 Y1 C42 C45 124.7(13)
C39 Y1 C42 C45 161.7(10)
C43' Y1 C42 C45 103.0(13)
C41 C42 C43 C39 1(2)
C45 C42 C43 C39 179(2)
Y1 C42 C43 C39 -67.8(9)
C41 C42 C43 C46 -178.2(13)
C45 C42 C43 C46 0(3)
Y1 C42 C43 C46 113.0(11)
C41 C42 C43 Y1 68.8(17)
C45 C42 C43 Y1 -113(3)
C40 C39 C43 C42 -1.8(17)
Si1 C39 C43 C42 -174.5(14)
Y1 C39 C43 C42 68.5(14)
C40 C39 C43 C46 177.3(10)
Si1 C39 C43 C46 4.6(16)
Y1 C39 C43 C46 -112.4(11)
C40 C39 C43 Y1 -70.3(6)
Si1 C39 C43 Y1 117.0(7)
N4 Y1 C43 C42 179.6(8)
N1 Y1 C43 C42 84.4(8)
N2 Y1 C43 C42 31.5(9)
N3 Y1 C43 C42 -107.9(8)
C41' Y1 C43 C42 -49.1(9)
C40' Y1 C43 C42 -95.2(9)
C42' Y1 C43 C42 -3.5(14)
C39' Y1 C43 C42 -144.6(12)
C39 Y1 C43 C42 -115.0(10)
C43' Y1 C43 C42 63(2)
N4 Y1 C43 C39 -65.4(6)
N1 Y1 C43 C39 -160.6(5)
N2 Y1 C43 C39 146.4(5)
N3 Y1 C43 C39 7.1(7)
C41' Y1 C43 C39 65.9(5)
C40' Y1 C43 C39 19.8(4)
C42' Y1 C43 C39 111.4(9)
C39' Y1 C43 C39 -29.6(6)
C42 Y1 C43 C39 115.0(10)
C43' Y1 C43 C39 178(3)
N4 Y1 C43 C46 60.9(7)
N1 Y1 C43 C46 -34.3(7)
N2 Y1 C43 C46 -87.2(7)
N3 Y1 C43 C46 133.4(6)
C41' Y1 C43 C46 -167.8(9)
C40' Y1 C43 C46 146.2(10)
C42' Y1 C43 C46 -122.2(11)
C39' Y1 C43 C46 96.7(12)
C39 Y1 C43 C46 126.4(10)
C42 Y1 C43 C46 -118.7(11)
C43' Y1 C43 C46 -56.0(19)
C40 C39 Si1 C48 -63.2(8)
C43 C39 Si1 C48 108.5(9)
Y1 C39 Si1 C48 -158.0(5)
C40 C39 Si1 C49 56.5(8)
C43 C39 Si1 C49 -131.8(8)
Y1 C39 Si1 C49 -38.3(6)
C40 C39 Si1 C47 176.6(7)
C43 C39 Si1 C47 -11.7(10)
Y1 C39 Si1 C47 81.8(6)
N4 Y1 C39' C43' 138.9(5)
N1 Y1 C39' C43' 42.3(6)
N2 Y1 C39' C43' -15.5(7)
N3 Y1 C39' C43' -161.9(5)
C41' Y1 C39' C43' -77.7(6)
C40' Y1 C39' C43' -115.9(8)
C42' Y1 C39' C43' -36.8(7)
C43 Y1 C39' C43' -9.9(10)
C39 Y1 C39' C43' -126.1(11)
C42 Y1 C39' C43' -33.2(7)
N4 Y1 C39' C40' -105.2(5)
N1 Y1 C39' C40' 158.2(5)
N2 Y1 C39' C40' 100.4(6)
N3 Y1 C39' C40' -45.9(6)
C41' Y1 C39' C40' 38.3(5)
C42' Y1 C39' C40' 79.1(7)
C43 Y1 C39' C40' 106.0(10)
C39 Y1 C39' C40' -10.2(8)
C42 Y1 C39' C40' 82.7(7)
C43' Y1 C39' C40' 115.9(8)
N4 Y1 C39' C50' 18.0(7)
N1 Y1 C39' C50' -78.6(7)
N2 Y1 C39' C50' -136.4(5)
N3 Y1 C39' C50' 77.2(7)
C41' Y1 C39' C50' 161.5(9)
C40' Y1 C39' C50' 123.2(10)
C42' Y1 C39' C50' -157.7(9)
C43 Y1 C39' C50' -130.8(12)
C39 Y1 C39' C50' 113.0(13)
C42 Y1 C39' C50' -154.1(9)
C43' Y1 C39' C50' -120.9(10)
C43' C39' C40' C41' 1.2(12)
C50' C39' C40' C41' 177.0(9)
Y1 C39' C40' C41' -67.4(8)
C43' C39' C40' Si1' -173.1(7)
C50' C39' C40' Si1' 2.7(13)
Y1 C39' C40' Si1' 118.3(7)
C43' C39' C40' Y1 68.6(7)
C50' C39' C40' Y1 -115.6(8)
N4 Y1 C40' C39' 84.3(5)
N1 Y1 C40' C39' -31.0(7)
N2 Y1 C40' C39' -120.3(6)
N3 Y1 C40' C39' 140.9(5)
C41' Y1 C40' C39' -113.4(8)
C42' Y1 C40' C39' -75.5(6)
C43 Y1 C40' C39' -30.4(5)
C39 Y1 C40' C39' 11.0(9)
C42 Y1 C40' C39' -70.7(6)
C43' Y1 C40' C39' -35.6(5)
N4 Y1 C40' C41' -162.4(6)
N1 Y1 C40' C41' 82.4(8)
N2 Y1 C40' C41' -6.9(8)
N3 Y1 C40' C41' -105.8(6)
C42' Y1 C40' C41' 37.9(6)
C39' Y1 C40' C41' 113.4(8)
C43 Y1 C40' C41' 83.0(7)
C39 Y1 C40' C41' 124.3(13)
C42 Y1 C40' C41' 42.7(7)
C43' Y1 C40' C41' 77.7(7)
N4 Y1 C40' Si1' -36.8(6)
N1 Y1 C40' Si1' -152.1(4)
N2 Y1 C40' Si1' 118.7(4)
N3 Y1 C40' Si1' 19.8(6)
C41' Y1 C40' Si1' 125.6(10)
C42' Y1 C40' Si1' 163.4(8)
C39' Y1 C40' Si1' -121.1(9)
C43 Y1 C40' Si1' -151.5(9)
C39 Y1 C40' Si1' -110.1(13)
C42 Y1 C40' Si1' 168.2(8)
C43' Y1 C40' Si1' -156.7(8)
C39' C40' C41' C42' -0.1(18)
Si1' C40' C41' C42' 173.8(15)
Y1 C40' C41' C42' -69.0(16)
C39' C40' C41' C44' -178.5(12)
Si1' C40' C41' C44' -5(2)
Y1 C40' C41' C44' 112.5(14)
C39' C40' C41' Y1 69.0(6)
Si1' C40' C41' Y1 -117.2(8)
N4 Y1 C41' C42' 139.1(7)
N1 Y1 C41' C42' -11.7(9)
N2 Y1 C41' C42' -71.9(8)
N3 Y1 C41' C42' -167.7(8)
C40' Y1 C41' C42' 112.9(11)
C39' Y1 C41' C42' 75.4(9)
C43 Y1 C41' C42' 49.4(9)
C39 Y1 C41' C42' 93.9(9)
C42 Y1 C41' C42' 5.6(12)
C43' Y1 C41' C42' 36.4(7)
N4 Y1 C41' C40' 26.2(9)
N1 Y1 C41' C40' -124.5(6)
N2 Y1 C41' C40' 175.2(6)
N3 Y1 C41' C40' 79.4(6)
C42' Y1 C41' C40' -112.9(11)
C39' Y1 C41' C40' -37.4(5)
C43 Y1 C41' C40' -63.4(6)
C39 Y1 C41' C40' -19.0(4)
C42 Y1 C41' C40' -107.3(9)
C43' Y1 C41' C40' -76.4(6)
N4 Y1 C41' C44' -102.6(7)
N1 Y1 C41' C44' 106.7(7)
N2 Y1 C41' C44' 46.4(8)
N3 Y1 C41' C44' -49.4(8)
C40' Y1 C41' C44' -128.8(12)
C42' Y1 C41' C44' 118.3(12)
C39' Y1 C41' C44' -166.2(10)
C43 Y1 C41' C44' 167.8(10)
C39 Y1 C41' C44' -147.8(11)
C42 Y1 C41' C44' 124.0(11)
C43' Y1 C41' C44' 154.8(9)
C40' C41' C42' C43' -1(3)
C44' C41' C42' C43' 177.6(14)
Y1 C41' C42' C43' -68.8(18)
C40' C41' C42' C45' -178(2)
C44' C41' C42' C45' 0(4)
Y1 C41' C42' C45' 114(3)
C40' C41' C42' Y1 67.8(10)
C44' C41' C42' Y1 -113.6(14)
N4 Y1 C42' C41' -88.9(10)
N1 Y1 C42' C41' 170.4(7)
N2 Y1 C42' C41' 113.4(8)
N3 Y1 C42' C41' 16.8(11)
C40' Y1 C42' C41' -38.4(7)
C39' Y1 C42' C41' -78.9(9)
C43 Y1 C42' C41' -95.2(12)
C39 Y1 C42' C41' -57.9(8)
C42 Y1 C42' C41' -124(13)
C43' Y1 C42' C41' -115.0(13)
N4 Y1 C42' C43' 26.1(16)
N1 Y1 C42' C43' -74.6(8)
N2 Y1 C42' C43' -131.6(8)
N3 Y1 C42' C43' 131.8(6)
C41' Y1 C42' C43' 115.0(13)
C40' Y1 C42' C43' 76.6(8)
C39' Y1 C42' C43' 36.1(6)
C43 Y1 C42' C43' 19.8(5)
C39 Y1 C42' C43' 57.1(7)
C42 Y1 C42' C43' -9(12)
N4 Y1 C42' C45' 147.4(7)
N1 Y1 C42' C45' 46.7(9)
N2 Y1 C42' C45' -10.3(9)
N3 Y1 C42' C45' -107.0(10)
C41' Y1 C42' C45' -123.7(13)
C40' Y1 C42' C45' -162.1(11)
C39' Y1 C42' C45' 157.3(12)
C43 Y1 C42' C45' 141.1(14)
C39 Y1 C42' C45' 178.4(12)
C42 Y1 C42' C45' 112(13)
C43' Y1 C42' C45' 121.3(15)
C40' C39' C43' C42' -1.8(17)
C50' C39' C43' C42' -177.8(15)
Y1 C39' C43' C42' 63.7(15)
C40' C39' C43' C46' 175.2(10)
C50' C39' C43' C46' -0.8(16)
Y1 C39' C43' C46' -119.3(12)
C40' C39' C43' Y1 -65.5(6)
C50' C39' C43' Y1 118.5(8)
C41' C42' C43' C39' 2(2)
C45' C42' C43' C39' 179(2)
Y1 C42' C43' C39' -64.0(9)
C41' C42' C43' C46' -175.2(14)
C45' C42' C43' C46' 2(3)
Y1 C42' C43' C46' 119.1(13)
C41' C42' C43' Y1 65.7(18)
C45' C42' C43' Y1 -117(3)
N4 Y1 C43' C39' -51.4(6)
N1 Y1 C43' C39' -139.9(5)
N2 Y1 C43' C39' 170.1(5)
N3 Y1 C43' C39' 30.4(8)
C41' Y1 C43' C39' 78.2(6)
C40' Y1 C43' C39' 36.8(5)
C42' Y1 C43' C39' 115.4(11)
C43 Y1 C43' C39' 18.3(19)
C39 Y1 C43' C39' 20.1(4)
C42 Y1 C43' C39' 116.7(11)
N4 Y1 C43' C42' -166.8(9)
N1 Y1 C43' C42' 104.6(9)
N2 Y1 C43' C42' 54.7(9)
N3 Y1 C43' C42' -85.1(10)
C41' Y1 C43' C42' -37.3(9)
C40' Y1 C43' C42' -78.6(9)
C39' Y1 C43' C42' -115.4(11)
C43 Y1 C43' C42' -97(2)
C39 Y1 C43' C42' -95.3(10)
C42 Y1 C43' C42' 1.3(17)
N4 Y1 C43' C46' 71.1(8)
N1 Y1 C43' C46' -17.5(8)
N2 Y1 C43' C46' -67.5(9)
N3 Y1 C43' C46' 152.8(6)
C41' Y1 C43' C46' -159.4(10)
C40' Y1 C43' C46' 159.3(10)
C42' Y1 C43' C46' -122.1(13)
C39' Y1 C43' C46' 122.4(11)
C43 Y1 C43' C46' 141(3)
C39 Y1 C43' C46' 142.5(11)
C42 Y1 C43' C46' -120.9(13)
C39' C40' Si1' C49' -57.6(9)
C41' C40' Si1' C49' 129.4(10)
Y1 C40' Si1' C49' 35.9(7)
C39' C40' Si1' C47' -179.1(7)
C41' C40' Si1' C47' 7.9(11)
Y1 C40' Si1' C47' -85.6(6)
C39' C40' Si1' C48' 62.0(8)
C41' C40' Si1' C48' -111.0(10)
Y1 C40' Si1' C48' 155.5(5)
